data_7020963
loop_
_publ_author_name
'Cabeza, Javier A.'
'Garc\'ia-\'Alvarez, Pablo'
'Polo, Diego'

_publ_section_title
;
 Expanding the coordination chemistry of donor-stabilized group-14
 metalenes.
;
_journal_issue 5
_journal_name_full 'Dalton transactions (Cambridge, England : 2003)'
_journal_page_first 1329
_journal_page_last 1332
_journal_paper_doi 10.1039/c2dt32654j
_journal_volume 42
_journal_year 2013
_chemical_formula_moiety 'C25 H37 Co2 Ge N3 O6 Si2'
_chemical_formula_sum 'C25 H37 Co2 Ge N3 O6 Si2'
_chemical_formula_weight 722.21
_chemical_name_systematic
;
?
;
_space_group_IT_number 14
_space_group_name_Hall '-P 2yn'
_symmetry_cell_setting monoclinic
_symmetry_space_group_name_Hall '-P 2yn'
_symmetry_space_group_name_H-M 'P 1 21/n 1'
_atom_sites_solution_hydrogens geom
_atom_sites_solution_primary direct
_atom_sites_solution_secondary difmap
_audit_creation_method SHELXL-97
_cell_angle_alpha 90.00
_cell_angle_beta 98.6140(10)
_cell_angle_gamma 90.00
_cell_formula_units_Z 4
_cell_length_a 12.10990(10)
_cell_length_b 15.1369(2)
_cell_length_c 17.7003(2)
_cell_measurement_reflns_used 8108
_cell_measurement_temperature 134(2)
_cell_measurement_theta_max 74.3671
_cell_measurement_theta_min 2.9169
_cell_volume 3207.98(6)
_computing_cell_refinement
;
CrysAlisPro, Agilent Technologies,
Version 1.171.35.19 (release 27-10-2011 CrysAlis171 .NET)
(compiled Oct 27 2011,15:02:11)
;
_computing_data_collection
;
CrysAlisPro, Agilent Technologies,
Version 1.171.35.19 (release 27-10-2011 CrysAlis171 .NET)
(compiled Oct 27 2011,15:02:11)
;
_computing_data_reduction
;
CrysAlisPro, Agilent Technologies,
Version 1.171.35.19 (release 27-10-2011 CrysAlis171 .NET)
(compiled Oct 27 2011,15:02:11)
;
_computing_molecular_graphics 'X-SEED (Barbour, 1999)'
_computing_publication_material 'SHELXL-97 (Sheldrick, 2008)'
_computing_structure_refinement 'SHELXL-97 (Sheldrick, 2008)'
_computing_structure_solution 'SIR-97 (Giacovazzo, 1999)'
_diffrn_ambient_temperature 134(2)
_diffrn_measured_fraction_theta_full 0.993
_diffrn_measured_fraction_theta_max 0.993
_diffrn_measurement_device_type 'Xcalibur, Onyx, Nova'
_diffrn_radiation_monochromator mirror
_diffrn_radiation_source 'Nova (Cu) X-ray Source'
_diffrn_radiation_type CuK\a
_diffrn_radiation_wavelength 1.54180
_diffrn_reflns_av_R_equivalents 0.0303
_diffrn_reflns_av_sigmaI/netI 0.0359
_diffrn_reflns_limit_h_max 12
_diffrn_reflns_limit_h_min -14
_diffrn_reflns_limit_k_max 18
_diffrn_reflns_limit_k_min -15
_diffrn_reflns_limit_l_max 21
_diffrn_reflns_limit_l_min -20
_diffrn_reflns_number 12914
_diffrn_reflns_theta_full 68.00
_diffrn_reflns_theta_max 68.00
_diffrn_reflns_theta_min 3.86
_exptl_absorpt_coefficient_mu 10.168
_exptl_absorpt_correction_T_max 1.00000
_exptl_absorpt_correction_T_min 0.34622
_exptl_absorpt_correction_type multi-scan
_exptl_absorpt_process_details
;
CrysAlisPro, Agilent Technologies,
Version 1.171.35.19 (release 27-10-2011 CrysAlis171 .NET)
(compiled Oct 27 2011,15:02:11)
Empirical absorption correction using spherical harmonics,
implemented in SCALE3 ABSPACK scaling algorithm.
;
_exptl_crystal_colour colourless
_exptl_crystal_density_diffrn 1.495
_exptl_crystal_density_method 'not measured'
_exptl_crystal_description fragment
_exptl_crystal_F_000 1480
_exptl_crystal_size_max 0.2175
_exptl_crystal_size_mid 0.1838
_exptl_crystal_size_min 0.1395
_refine_diff_density_max 0.313
_refine_diff_density_min -0.318
_refine_diff_density_rms 0.052
_refine_ls_extinction_method none
_refine_ls_goodness_of_fit_ref 1.032
_refine_ls_hydrogen_treatment constr
_refine_ls_matrix_type full
_refine_ls_number_parameters 362
_refine_ls_number_reflns 5801
_refine_ls_number_restraints 0
_refine_ls_restrained_S_all 1.032
_refine_ls_R_factor_all 0.0326
_refine_ls_R_factor_gt 0.0278
_refine_ls_shift/su_max 0.001
_refine_ls_shift/su_mean 0.000
_refine_ls_structure_factor_coef Fsqd
_refine_ls_weighting_details 'calc w=1/[\s^2^(Fo^2^)+(0.0318P)^2^+0.5629P] where P=(Fo^2^+2Fc^2^)/3'
_refine_ls_weighting_scheme calc
_refine_ls_wR_factor_gt 0.0663
_refine_ls_wR_factor_ref 0.0693
_reflns_number_gt 5261
_reflns_number_total 5801
_reflns_threshold_expression >2\s(I)
_cod_data_source_file c2dt32654j.txt
_cod_data_source_block xn12108-dp313a
_cod_depositor_comments
;
The following automatic conversions were performed:

'_symmetry_cell_setting' value 'MONOCLINIC' changed to 'monoclinic'
according to /home/saulius/struct/CIF-dictionaries/cif_core.dic
dictionary named 'cif_core.dic' version 2.4.2 from 2011-04-26.

Automatic conversion script
Id: cif_fix_values 1891 2012-01-12 08:04:46Z andrius 
;
_cod_original_sg_symbol_H-M 'P 21/n'
_cod_database_code 7020963

loop_
_symmetry_equiv_pos_as_xyz
'x, y, z'
'-x+1/2, y+1/2, -z+1/2'
'-x, -y, -z'
'x-1/2, -y-1/2, z-1/2'

loop_
_atom_site_label
_atom_site_type_symbol
_atom_site_fract_x
_atom_site_fract_y
_atom_site_fract_z
_atom_site_U_iso_or_equiv
_atom_site_adp_type
_atom_site_occupancy
_atom_site_symmetry_multiplicity
_atom_site_calc_flag
_atom_site_refinement_flags
C1 C 0.4789(2) 0.2708(2) 0.87093(17) 0.0528(8) Uani 1 1 d .
H1A H 0.4460 0.2675 0.9182 0.079 Uiso 1 1 calc R
H1B H 0.5605 0.2721 0.8834 0.079 Uiso 1 1 calc R
H1C H 0.4561 0.2190 0.8392 0.079 Uiso 1 1 calc R
C2 C 0.4734(2) 0.4388(2) 0.87069(17) 0.0500(7) Uani 1 1 d .
H2A H 0.4440 0.4897 0.8398 0.075 Uiso 1 1 calc R
H2B H 0.5551 0.4423 0.8809 0.075 Uiso 1 1 calc R
H2C H 0.4435 0.4391 0.9192 0.075 Uiso 1 1 calc R
C3 C 0.4387(2) 0.3541(2) 0.82755(14) 0.0392(6) Uani 1 1 d .
H3 H 0.4742 0.3550 0.7801 0.047 Uiso 1 1 calc R
C4 C 0.28010(19) 0.35594(14) 0.72913(13) 0.0257(4) Uani 1 1 d .
C5 C 0.35866(18) 0.36114(16) 0.67162(12) 0.0276(5) Uani 1 1 d .
C6 C 0.40696(19) 0.28529(17) 0.64638(14) 0.0337(5) Uani 1 1 d .
H6 H 0.3925 0.2295 0.6674 0.040 Uiso 1 1 calc R
C7 C 0.4759(2) 0.29076(19) 0.59090(15) 0.0412(6) Uani 1 1 d .
H7 H 0.5068 0.2386 0.5727 0.049 Uiso 1 1 calc R
C8 C 0.4995(2) 0.3720(2) 0.56214(15) 0.0440(7) Uani 1 1 d .
H8 H 0.5463 0.3755 0.5237 0.053 Uiso 1 1 calc R
C9 C 0.4559(2) 0.4482(2) 0.58863(15) 0.0420(6) Uani 1 1 d .
H9 H 0.4739 0.5041 0.5694 0.050 Uiso 1 1 calc R
C10 C 0.3853(2) 0.44272(17) 0.64374(14) 0.0351(5) Uani 1 1 d .
H10 H 0.3554 0.4951 0.6623 0.042 Uiso 1 1 calc R
C11 C 0.1165(2) 0.34153(19) 0.62211(13) 0.0375(6) Uani 1 1 d .
H11 H 0.0342 0.3428 0.6231 0.045 Uiso 1 1 calc R
C12 C 0.1404(2) 0.2485(2) 0.59522(17) 0.0519(8) Uani 1 1 d .
H12A H 0.2150 0.2469 0.5801 0.078 Uiso 1 1 calc R
H12B H 0.0845 0.2325 0.5514 0.078 Uiso 1 1 calc R
H12C H 0.1371 0.2064 0.6369 0.078 Uiso 1 1 calc R
C13 C 0.1366(3) 0.4115(3) 0.56342(15) 0.0570(9) Uani 1 1 d .
H13A H 0.1359 0.4703 0.5865 0.085 Uiso 1 1 calc R
H13B H 0.0775 0.4079 0.5192 0.085 Uiso 1 1 calc R
H13C H 0.2092 0.4012 0.5469 0.085 Uiso 1 1 calc R
C14 C -0.1232(2) 0.2397(2) 0.87052(16) 0.0471(7) Uani 1 1 d .
H14A H -0.0481 0.2471 0.8993 0.071 Uiso 1 1 calc R
H14B H -0.1535 0.1824 0.8831 0.071 Uiso 1 1 calc R
H14C H -0.1718 0.2871 0.8840 0.071 Uiso 1 1 calc R
C15 C -0.0251(2) 0.15439(17) 0.73786(16) 0.0404(6) Uani 1 1 d .
H15A H -0.0406 0.1459 0.6824 0.061 Uiso 1 1 calc R
H15B H -0.0406 0.0995 0.7636 0.061 Uiso 1 1 calc R
H15C H 0.0535 0.1706 0.7527 0.061 Uiso 1 1 calc R
C16 C -0.2601(2) 0.2214(2) 0.71656(19) 0.0522(7) Uani 1 1 d .
H16A H -0.3113 0.2665 0.7307 0.078 Uiso 1 1 calc R
H16B H -0.2841 0.1631 0.7318 0.078 Uiso 1 1 calc R
H16C H -0.2607 0.2225 0.6611 0.078 Uiso 1 1 calc R
C17 C -0.0740(2) 0.52812(18) 0.66992(15) 0.0413(6) Uani 1 1 d .
H17A H -0.0623 0.5601 0.7186 0.062 Uiso 1 1 calc R
H17B H -0.1183 0.5646 0.6309 0.062 Uiso 1 1 calc R
H17C H -0.0015 0.5149 0.6542 0.062 Uiso 1 1 calc R
C18 C -0.1912(2) 0.3786(2) 0.58210(15) 0.0433(6) Uani 1 1 d .
H18A H -0.1243 0.3704 0.5579 0.065 Uiso 1 1 calc R
H18B H -0.2414 0.4208 0.5522 0.065 Uiso 1 1 calc R
H18C H -0.2295 0.3219 0.5843 0.065 Uiso 1 1 calc R
C19 C -0.2795(2) 0.4502(2) 0.72222(17) 0.0470(7) Uani 1 1 d .
H19A H -0.3331 0.4015 0.7124 0.071 Uiso 1 1 calc R
H19B H -0.3126 0.5043 0.6982 0.071 Uiso 1 1 calc R
H19C H -0.2608 0.4594 0.7775 0.071 Uiso 1 1 calc R
C101 C 0.1796(2) 0.22789(16) 0.88825(13) 0.0306(5) Uani 1 1 d .
C102 C 0.3060(2) 0.35437(18) 0.97237(14) 0.0367(6) Uani 1 1 d .
C103 C 0.1030(2) 0.39141(16) 0.93653(13) 0.0309(5) Uani 1 1 d .
C201 C 0.1914(2) 0.55093(17) 0.95019(14) 0.0365(6) Uani 1 1 d .
C202 C -0.0268(2) 0.52342(17) 0.86680(13) 0.0345(5) Uani 1 1 d .
C203 C 0.1811(2) 0.54875(16) 0.79642(14) 0.0336(5) Uani 1 1 d .
Co1 Co 0.20979(3) 0.34187(2) 0.88383(2) 0.02567(9) Uani 1 1 d .
Co2 Co 0.11701(3) 0.49425(2) 0.86814(2) 0.02713(9) Uani 1 1 d .
Ge1 Ge 0.07944(2) 0.376890(17) 0.779982(13) 0.02335(7) Uani 1 1 d .
N1 N 0.31557(15) 0.35098(13) 0.80270(11) 0.0280(4) Uani 1 1 d .
N2 N 0.16851(15) 0.36000(13) 0.70253(10) 0.0257(4) Uani 1 1 d .
N3 N -0.06535(15) 0.34760(13) 0.73972(11) 0.0278(4) Uani 1 1 d .
O101 O 0.16246(17) 0.15502(12) 0.89807(11) 0.0442(4) Uani 1 1 d .
O102 O 0.35372(18) 0.36029(16) 1.03246(11) 0.0568(6) Uani 1 1 d .
O103 O 0.04887(16) 0.37696(12) 0.98488(10) 0.0412(4) Uani 1 1 d .
O201 O 0.23731(19) 0.58656(15) 1.00188(11) 0.0557(5) Uani 1 1 d .
O202 O -0.11776(16) 0.54002(15) 0.86847(11) 0.0491(5) Uani 1 1 d .
O203 O 0.22245(17) 0.58364(13) 0.75047(11) 0.0475(5) Uani 1 1 d .
Si1 Si -0.11581(5) 0.24438(4) 0.76613(4) 0.03086(14) Uani 1 1 d .
Si2 Si -0.15001(5) 0.42236(5) 0.68158(4) 0.03180(15) Uani 1 1 d .

loop_
_atom_site_aniso_label
_atom_site_aniso_U_11
_atom_site_aniso_U_22
_atom_site_aniso_U_33
_atom_site_aniso_U_23
_atom_site_aniso_U_13
_atom_site_aniso_U_12
C1 0.0410(15) 0.067(2) 0.0475(16) -0.0024(15) -0.0043(12) 0.0170(14)
C2 0.0421(15) 0.060(2) 0.0452(15) 0.0045(14) -0.0025(12) -0.0197(13)
C3 0.0290(12) 0.0575(18) 0.0304(12) 0.0000(11) 0.0019(10) 0.0005(11)
C4 0.0305(11) 0.0193(11) 0.0283(11) -0.0006(9) 0.0070(9) 0.0011(8)
C5 0.0254(11) 0.0295(12) 0.0283(11) -0.0010(9) 0.0050(9) 0.0013(9)
C6 0.0329(12) 0.0324(13) 0.0359(12) -0.0036(10) 0.0054(10) 0.0033(10)
C7 0.0379(13) 0.0470(16) 0.0392(14) -0.0116(12) 0.0073(11) 0.0100(12)
C8 0.0326(13) 0.069(2) 0.0325(13) -0.0033(13) 0.0126(10) 0.0026(13)
C9 0.0417(14) 0.0479(17) 0.0393(13) 0.0058(12) 0.0148(11) -0.0035(12)
C10 0.0375(13) 0.0325(13) 0.0383(13) 0.0025(10) 0.0151(10) 0.0021(10)
C11 0.0299(12) 0.0586(18) 0.0239(11) -0.0046(11) 0.0032(9) 0.0029(11)
C12 0.0405(15) 0.068(2) 0.0476(16) -0.0279(15) 0.0091(12) -0.0103(14)
C13 0.0497(17) 0.092(3) 0.0285(13) 0.0180(15) 0.0037(12) 0.0102(16)
C14 0.0546(17) 0.0471(17) 0.0435(15) 0.0013(13) 0.0198(13) -0.0123(13)
C15 0.0467(15) 0.0305(14) 0.0435(14) -0.0027(11) 0.0049(12) 0.0000(11)
C16 0.0408(15) 0.0439(17) 0.069(2) 0.0077(15) -0.0001(13) -0.0136(12)
C17 0.0507(16) 0.0344(14) 0.0375(13) 0.0080(11) 0.0024(11) 0.0029(12)
C18 0.0420(14) 0.0502(17) 0.0357(13) -0.0019(12) -0.0005(11) 0.0030(12)
C19 0.0348(14) 0.0452(17) 0.0593(17) -0.0138(14) 0.0013(12) 0.0091(12)
C101 0.0353(12) 0.0299(14) 0.0268(11) 0.0010(9) 0.0053(9) -0.0009(10)
C102 0.0383(13) 0.0393(15) 0.0327(13) 0.0034(11) 0.0058(11) -0.0045(11)
C103 0.0388(13) 0.0273(12) 0.0268(11) -0.0027(9) 0.0056(9) -0.0053(10)
C201 0.0464(14) 0.0300(13) 0.0337(13) 0.0007(11) 0.0077(11) -0.0055(11)
C202 0.0439(15) 0.0330(13) 0.0272(11) -0.0044(10) 0.0074(10) 0.0036(11)
C203 0.0420(13) 0.0248(12) 0.0346(12) -0.0047(10) 0.0078(10) -0.0005(10)
Co1 0.03096(19) 0.0239(2) 0.02210(17) 0.00150(14) 0.00374(14) -0.00174(14)
Co2 0.0336(2) 0.0227(2) 0.02616(18) -0.00259(14) 0.00776(15) -0.00215(14)
Ge1 0.02580(13) 0.02215(13) 0.02269(12) -0.00046(10) 0.00553(9) -0.00051(9)
N1 0.0288(10) 0.0290(10) 0.0263(9) 0.0011(8) 0.0046(8) 0.0019(8)
N2 0.0265(9) 0.0287(10) 0.0218(9) -0.0006(7) 0.0033(7) 0.0013(7)
N3 0.0272(9) 0.0269(10) 0.0296(9) -0.0010(8) 0.0051(7) 0.0010(7)
O101 0.0614(12) 0.0267(10) 0.0435(10) 0.0023(8) 0.0048(9) -0.0044(8)
O102 0.0570(12) 0.0791(16) 0.0305(10) -0.0006(10) -0.0063(9) -0.0067(11)
O103 0.0578(11) 0.0372(10) 0.0330(9) -0.0010(8) 0.0208(8) -0.0055(8)
O201 0.0743(14) 0.0495(13) 0.0401(11) -0.0092(9) -0.0017(10) -0.0191(11)
O202 0.0415(11) 0.0621(14) 0.0437(10) -0.0117(9) 0.0064(8) 0.0132(9)
O203 0.0615(12) 0.0393(11) 0.0461(11) 0.0021(9) 0.0223(9) -0.0114(9)
Si1 0.0300(3) 0.0280(3) 0.0349(3) -0.0006(3) 0.0057(3) -0.0045(2)
Si2 0.0301(3) 0.0314(4) 0.0328(3) -0.0007(3) 0.0011(2) 0.0031(3)

loop_
_atom_type_symbol
_atom_type_description
_atom_type_scat_dispersion_real
_atom_type_scat_dispersion_imag
_atom_type_scat_source
C C 0.0181 0.0091 'International Tables Vol C Tables 4.2.6.8 and 6.1.1.4'
H H 0.0000 0.0000 'International Tables Vol C Tables 4.2.6.8 and 6.1.1.4'
Co Co -2.3653 3.6143 'International Tables Vol C Tables 4.2.6.8 and 6.1.1.4'
Ge Ge -1.0885 0.8855 'International Tables Vol C Tables 4.2.6.8 and 6.1.1.4'
N N 0.0311 0.0180 'International Tables Vol C Tables 4.2.6.8 and 6.1.1.4'
O O 0.0492 0.0322 'International Tables Vol C Tables 4.2.6.8 and 6.1.1.4'
Si Si 0.2541 0.3302 'International Tables Vol C Tables 4.2.6.8 and 6.1.1.4'

loop_
_geom_angle_atom_site_label_1
_geom_angle_atom_site_label_2
_geom_angle_atom_site_label_3
_geom_angle
N1 C3 C1 110.7(2)
N1 C3 C2 111.4(2)
C1 C3 C2 113.8(2)
N1 C4 N2 120.4(2)
N1 C4 C5 122.1(2)
N2 C4 C5 117.44(19)
C10 C5 C6 119.3(2)
C10 C5 C4 119.7(2)
C6 C5 C4 121.0(2)
C7 C6 C5 120.4(2)
C8 C7 C6 119.8(2)
C7 C8 C9 120.6(2)
C8 C9 C10 119.6(3)
C5 C10 C9 120.2(2)
N2 C11 C13 115.5(2)
N2 C11 C12 113.4(2)
C13 C11 C12 111.7(2)
O101 C101 Co1 173.8(2)
O102 C102 Co1 170.6(2)
O103 C103 Co1 142.7(2)
O103 C103 Co2 134.1(2)
Co1 C103 Co2 83.19(9)
O201 C201 Co2 179.4(3)
O202 C202 Co2 177.3(2)
O203 C203 Co2 179.9(3)
C101 Co1 C102 100.00(11)
C101 Co1 C103 101.95(11)
C102 Co1 C103 85.99(11)
C101 Co1 N1 104.45(9)
C102 Co1 N1 102.01(10)
C103 Co1 N1 150.51(9)
C101 Co1 Ge1 97.97(8)
C102 Co1 Ge1 160.15(9)
C103 Co1 Ge1 82.08(7)
N1 Co1 Ge1 81.48(5)
C101 Co1 Co2 142.47(8)
C102 Co1 Co2 102.35(9)
C103 Co1 Co2 50.62(7)
N1 Co1 Co2 99.90(6)
Ge1 Co1 Co2 57.877(13)
C203 Co2 C202 113.67(12)
C203 Co2 C201 97.72(11)
C202 Co2 C201 105.09(12)
C203 Co2 C103 151.33(11)
C202 Co2 C103 91.68(11)
C201 Co2 C103 87.73(10)
C203 Co2 Ge1 86.50(8)
C202 Co2 Ge1 94.92(8)
C201 Co2 Ge1 155.65(9)
C103 Co2 Ge1 77.80(7)
C203 Co2 Co1 105.22(8)
C202 Co2 Co1 129.22(9)
C201 Co2 Co1 100.51(9)
C103 Co2 Co1 46.19(7)
Ge1 Co2 Co1 55.449(13)
N3 Ge1 N2 107.50(8)
N3 Ge1 Co1 138.81(6)
N2 Ge1 Co1 98.70(6)
N3 Ge1 Co2 120.89(6)
N2 Ge1 Co2 120.52(6)
Co1 Ge1 Co2 66.674(15)
C4 N1 C3 117.12(19)
C4 N1 Co1 123.30(15)
C3 N1 Co1 119.57(15)
C4 N2 C11 125.08(18)
C4 N2 Ge1 113.60(14)
C11 N2 Ge1 120.87(15)
Si2 N3 Si1 122.09(11)
Si2 N3 Ge1 120.65(11)
Si1 N3 Ge1 117.18(10)
N3 Si1 C14 111.45(12)
N3 Si1 C15 109.53(11)
C14 Si1 C15 110.84(14)
N3 Si1 C16 112.15(12)
C14 Si1 C16 106.16(14)
C15 Si1 C16 106.57(14)
N3 Si2 C19 111.73(12)
N3 Si2 C17 111.24(11)
C19 Si2 C17 107.72(13)
N3 Si2 C18 111.89(11)
C19 Si2 C18 108.65(13)
C17 Si2 C18 105.30(13)

loop_
_geom_bond_atom_site_label_1
_geom_bond_atom_site_label_2
_geom_bond_distance
C1 C3 1.518(4)
C2 C3 1.519(4)
C3 N1 1.491(3)
C4 N1 1.311(3)
C4 N2 1.364(3)
C4 C5 1.496(3)
C5 C10 1.386(3)
C5 C6 1.392(3)
C6 C7 1.383(4)
C7 C8 1.377(4)
C8 C9 1.381(4)
C9 C10 1.392(3)
C11 N2 1.494(3)
C11 C13 1.528(4)
C11 C12 1.528(4)
C14 Si1 1.864(3)
C15 Si1 1.864(3)
C16 Si1 1.867(3)
C17 Si2 1.874(3)
C18 Si2 1.877(3)
C19 Si2 1.869(3)
C101 O101 1.140(3)
C101 Co1 1.768(2)
C102 O102 1.135(3)
C102 Co1 1.817(3)
C103 O103 1.173(3)
C103 Co1 1.862(2)
C103 Co2 1.995(2)
C201 O201 1.133(3)
C201 Co2 1.807(3)
C202 O202 1.135(3)
C202 Co2 1.793(3)
C203 O203 1.146(3)
C203 Co2 1.786(2)
Co1 N1 2.0672(19)
Co1 Ge1 2.2983(4)
Co1 Co2 2.5624(5)
Co2 Ge1 2.3633(4)
Ge1 N3 1.8452(19)
Ge1 N2 1.8845(18)
N3 Si2 1.754(2)
N3 Si1 1.766(2)
